data_7241168
loop_
_publ_author_name
'Liu, Yang'
'Yao, Shijie'
'Wang, Chaoli'
'Zhang, Yahui'
'Hao, Wenyan'

_publ_section_title
;
 Copper(ii)-catalyzed tandem cyclization for the synthesis of
 benzo[d][1,3]thiazin-2-yl phosphonates involving C--P and C--S bond
 formation
;
_journal_issue 53
_journal_name_full 'RSC Advances'
_journal_page_first 32211
_journal_page_last 32215
_journal_paper_doi 10.1039/D0RA06671K
_journal_volume 10
_journal_year 2020
_chemical_formula_sum 'C27 H19 Br N O P S'
_chemical_formula_weight 516.37
_space_group_crystal_system triclinic
_space_group_IT_number 2
_space_group_name_Hall '-P 1'
_space_group_name_H-M_alt 'P -1'
_atom_sites_solution_hydrogens geom
_audit_creation_method SHELXL-2018/3
_audit_update_record
;
2020-07-06 deposited with the CCDC.	2020-08-13 downloaded from the CCDC.
;
_cell_angle_alpha 82.935(6)
_cell_angle_beta 73.455(7)
_cell_angle_gamma 75.613(6)
_cell_formula_units_Z 2
_cell_length_a 8.7427(6)
_cell_length_b 11.4201(7)
_cell_length_c 12.4832(9)
_cell_measurement_reflns_used 4041
_cell_measurement_temperature 293(2)
_cell_measurement_theta_max 26.5710
_cell_measurement_theta_min 3.9280
_cell_volume 1155.45(14)
_computing_cell_refinement 'CrysAlisPro 1.171.40.53 (Rigaku OD, 2019)'
_computing_data_collection 'CrysAlisPro 1.171.40.53 (Rigaku OD, 2019)'
_computing_data_reduction 'CrysAlisPro 1.171.40.53 (Rigaku OD, 2019)'
_computing_structure_refinement 'SHELXL-2018/3 (Sheldrick, 2018)'
_computing_structure_solution 'SHELXT 2018/2 (Sheldrick, 2018)'
_diffrn_ambient_temperature 293(2)
_diffrn_detector 'CCD plate'
_diffrn_detector_type EosS2
_diffrn_measured_fraction_theta_full 0.998
_diffrn_measured_fraction_theta_max 0.998
_diffrn_measurement_device 'four-circle diffractometer'
_diffrn_measurement_device_type 'SuperNova, Single source at offset/far, EosS2'
_diffrn_measurement_method '\w scans'
_diffrn_radiation_monochromator mirror
_diffrn_radiation_probe x-ray
_diffrn_radiation_type 'Mo K\a'
_diffrn_radiation_wavelength 0.71073
_diffrn_reflns_av_R_equivalents 0.0365
_diffrn_reflns_av_unetI/netI 0.0491
_diffrn_reflns_Laue_measured_fraction_full 0.998
_diffrn_reflns_Laue_measured_fraction_max 0.998
_diffrn_reflns_limit_h_max 10
_diffrn_reflns_limit_h_min -10
_diffrn_reflns_limit_k_max 14
_diffrn_reflns_limit_k_min -14
_diffrn_reflns_limit_l_max 15
_diffrn_reflns_limit_l_min -15
_diffrn_reflns_number 12088
_diffrn_reflns_point_group_measured_fraction_full 0.998
_diffrn_reflns_point_group_measured_fraction_max 0.998
_diffrn_reflns_theta_full 25.242
_diffrn_reflns_theta_max 26.372
_diffrn_reflns_theta_min 3.373
_diffrn_source 'micro-focus sealed X-ray tube'
_diffrn_source_type 'SuperNova (Mo) X-ray Source'
_exptl_absorpt_coefficient_mu 1.959
_exptl_absorpt_correction_T_max 1.00000
_exptl_absorpt_correction_T_min 0.42805
_exptl_absorpt_correction_type multi-scan
_exptl_absorpt_process_details
;
CrysAlisPro 1.171.40.53 (Rigaku Oxford Diffraction, 2019)
Empirical absorption correction using spherical harmonics,
 implemented in SCALE3 ABSPACK scaling algorithm.
;
_exptl_crystal_colour COLORLESS
_exptl_crystal_density_diffrn 1.484
_exptl_crystal_description NEEDLE
_exptl_crystal_F_000 524
_exptl_crystal_size_max 0.200
_exptl_crystal_size_mid 0.100
_exptl_crystal_size_min 0.080
_refine_diff_density_max 0.347
_refine_diff_density_min -0.509
_refine_diff_density_rms 0.081
_refine_ls_extinction_method none
_refine_ls_goodness_of_fit_ref 1.056
_refine_ls_hydrogen_treatment constr
_refine_ls_matrix_type full
_refine_ls_number_parameters 326
_refine_ls_number_reflns 4705
_refine_ls_number_restraints 48
_refine_ls_restrained_S_all 1.068
_refine_ls_R_factor_all 0.0705
_refine_ls_R_factor_gt 0.0465
_refine_ls_shift/su_max 0.001
_refine_ls_shift/su_mean 0.000
_refine_ls_structure_factor_coef Fsqd
_refine_ls_weighting_details 'w=1/[\s^2^(Fo^2^)+(0.0619P)^2^+0.2270P] where P=(Fo^2^+2Fc^2^)/3'
_refine_ls_weighting_scheme calc
_refine_ls_wR_factor_gt 0.1157
_refine_ls_wR_factor_ref 0.1287
_reflns_Friedel_coverage 0.000
_reflns_number_gt 3481
_reflns_number_total 4705
_reflns_threshold_expression 'I > 2\s(I)'
_cod_data_source_file d0ra06671k2.cif
_cod_data_source_block L
_cod_depositor_comments 'Adding full bibliography for 7241168.cif.'
_cod_database_code 7241168
_shelx_shelxl_version_number 2018/3
_shelx_space_group_comment
;
The symmetry employed for this shelxl refinement is uniquely defined
by the following loop, which should always be used as a source of
symmetry information in preference to the above space-group names.
They are only intended as comments.
;
_shelx_estimated_absorpt_t_min 0.695
_shelx_estimated_absorpt_t_max 0.859

loop_
_space_group_symop_operation_xyz
'x, y, z'
'-x, -y, -z'

loop_
_atom_site_label
_atom_site_type_symbol
_atom_site_fract_x
_atom_site_fract_y
_atom_site_fract_z
_atom_site_U_iso_or_equiv
_atom_site_adp_type
_atom_site_occupancy
_atom_site_site_symmetry_order
_atom_site_calc_flag
_atom_site_refinement_flags_posn
_atom_site_refinement_flags_adp
_atom_site_refinement_flags_occupancy
_atom_site_disorder_assembly
_atom_site_disorder_group
Br1 Br 0.12311(4) -0.05726(3) 0.61510(3) 0.05963(17) Uani 1 1 d . . . . .
S1 S 0.58901(14) 0.20791(8) 0.15850(7) 0.0601(3) Uani 1 1 d . . . . .
P1 P 0.65095(10) 0.44611(7) 0.18162(7) 0.0393(2) Uani 1 1 d . . . . .
O1 O 0.7061(3) 0.4341(2) 0.05942(18) 0.0521(6) Uani 1 1 d . . . . .
C1 C 0.5615(4) 0.3182(3) 0.2516(3) 0.0394(7) Uani 1 1 d . . . . .
N1 N 0.4882(3) 0.3195(2) 0.3557(2) 0.0423(6) Uani 1 1 d . . . . .
C2 C 0.4083(4) 0.2268(3) 0.4099(3) 0.0386(7) Uani 1 1 d . . . . .
C3 C 0.3060(4) 0.2504(3) 0.5167(3) 0.0471(8) Uani 1 1 d . . . . .
H3 H 0.296289 0.323060 0.547199 0.056 Uiso 1 1 calc R U . . .
C4 C 0.2188(4) 0.1679(3) 0.5780(3) 0.0486(8) Uani 1 1 d . . . . .
H4 H 0.150113 0.184364 0.649070 0.058 Uiso 1 1 calc R U . . .
C5 C 0.2356(4) 0.0613(3) 0.5318(3) 0.0426(8) Uani 1 1 d . . . . .
C6 C 0.3352(4) 0.0354(3) 0.4267(3) 0.0451(8) Uani 1 1 d . . . . .
H6 H 0.343148 -0.037725 0.397615 0.054 Uiso 1 1 calc R U . . .
C7 C 0.4251(4) 0.1177(3) 0.3625(3) 0.0389(7) Uani 1 1 d . . . . .
C8 C 0.5353(4) 0.0858(3) 0.2511(3) 0.0442(8) Uani 1 1 d . . . . .
C9 C 0.5909(4) -0.0269(3) 0.2183(3) 0.0520(9) Uani 1 1 d . . . . .
H9 H 0.557189 -0.086130 0.271746 0.062 Uiso 1 1 calc R U . . .
C10 C 0.6976(5) -0.0728(3) 0.1105(3) 0.0576(10) Uani 1 1 d . . . . .
C11A C 0.8087(12) -0.1803(7) 0.1019(7) 0.067(2) Uani 0.507(5) 1 d . U P A 1
H11A H 0.820159 -0.226613 0.166960 0.081 Uiso 0.507(5) 1 calc R U P A 1
C12A C 0.9057(13) -0.2235(8) -0.0002(8) 0.078(3) Uani 0.507(5) 1 d . U P A 1
H12A H 0.985868 -0.294546 -0.001096 0.093 Uiso 0.507(5) 1 calc R U P A 1
C14A C 0.7558(12) -0.0698(8) -0.0953(7) 0.072(3) Uani 0.507(5) 1 d . U P A 1
H14A H 0.733440 -0.037488 -0.162799 0.086 Uiso 0.507(5) 1 calc R U P A 1
C15A C 0.6585(10) -0.0212(7) 0.0075(6) 0.066(2) Uani 0.507(5) 1 d . U P A 1
H15A H 0.569598 0.043853 0.008796 0.079 Uiso 0.507(5) 1 calc R U P A 1
C11 C 0.6959(13) -0.1747(8) 0.0827(8) 0.076(3) Uani 0.493(5) 1 d . U P A 2
H11 H 0.627915 -0.219855 0.132149 0.091 Uiso 0.493(5) 1 calc R U P A 2
C12 C 0.7901(15) -0.2224(9) -0.0176(10) 0.088(3) Uani 0.493(5) 1 d . U P A 2
H12 H 0.781240 -0.298048 -0.032105 0.105 Uiso 0.493(5) 1 calc R U P A 2
C14 C 0.9457(12) -0.0763(9) -0.0429(9) 0.095(3) Uani 0.493(5) 1 d . U P A 2
H14 H 1.044210 -0.054317 -0.078517 0.114 Uiso 0.493(5) 1 calc R U P A 2
C15 C 0.8463(10) -0.0255(8) 0.0561(7) 0.071(3) Uani 0.493(5) 1 d . U P A 2
H15 H 0.871877 0.035060 0.086738 0.085 Uiso 0.493(5) 1 calc R U P A 2
C13 C 0.8888(8) -0.1697(4) -0.0919(4) 0.1019(19) Uani 1 1 d . . . . .
H13 H 0.964554 -0.195911 -0.158240 0.122 Uiso 0.507(5) 1 calc R U P A 1
H13A H 0.922345 -0.186101 -0.167226 0.122 Uiso 0.493(5) 1 calc R U P A 2
C16 C 0.8143(4) 0.4470(3) 0.2418(3) 0.0412(7) Uani 1 1 d . . . . .
C17 C 0.9450(5) 0.4900(4) 0.1731(3) 0.0644(11) Uani 1 1 d . . . . .
H17 H 0.944192 0.516893 0.099837 0.077 Uiso 1 1 calc R U . . .
C18 C 1.0768(5) 0.4937(4) 0.2110(4) 0.0782(13) Uani 1 1 d . . . . .
H18 H 1.164552 0.522072 0.163124 0.094 Uiso 1 1 calc R U . . .
C19 C 1.0790(5) 0.4562(4) 0.3180(4) 0.0739(12) Uani 1 1 d . . . . .
H19 H 1.167450 0.459822 0.343870 0.089 Uiso 1 1 calc R U . . .
C20 C 0.9505(5) 0.4130(4) 0.3878(4) 0.0755(13) Uani 1 1 d . . . . .
H20 H 0.952064 0.387350 0.461254 0.091 Uiso 1 1 calc R U . . .
C21 C 0.8194(4) 0.4073(4) 0.3504(3) 0.0597(10) Uani 1 1 d . . . . .
H21 H 0.733661 0.376661 0.398198 0.072 Uiso 1 1 calc R U . . .
C22 C 0.4928(4) 0.5786(3) 0.2222(3) 0.0397(7) Uani 1 1 d . . . . .
C23 C 0.4188(5) 0.6410(3) 0.1419(3) 0.0635(10) Uani 1 1 d . . . . .
H23 H 0.451057 0.613502 0.069970 0.076 Uiso 1 1 calc R U . . .
C24 C 0.2965(6) 0.7444(4) 0.1680(5) 0.0862(15) Uani 1 1 d . . . . .
H24 H 0.247055 0.786504 0.113469 0.103 Uiso 1 1 calc R U . . .
C25 C 0.2484(5) 0.7849(4) 0.2733(5) 0.0744(13) Uani 1 1 d . . . . .
H25 H 0.167111 0.855036 0.290328 0.089 Uiso 1 1 calc R U . . .
C26 C 0.3191(6) 0.7227(4) 0.3536(4) 0.0691(12) Uani 1 1 d . . . . .
H26 H 0.284530 0.749949 0.425624 0.083 Uiso 1 1 calc R U . . .
C27 C 0.4415(5) 0.6196(3) 0.3292(3) 0.0554(9) Uani 1 1 d . . . . .
H27 H 0.489432 0.577831 0.384534 0.066 Uiso 1 1 calc R U . . .

loop_
_atom_site_aniso_label
_atom_site_aniso_U_11
_atom_site_aniso_U_22
_atom_site_aniso_U_33
_atom_site_aniso_U_23
_atom_site_aniso_U_13
_atom_site_aniso_U_12
Br1 0.0583(3) 0.0539(3) 0.0568(3) 0.00674(18) 0.00376(18) -0.02142(19)
S1 0.0942(7) 0.0398(5) 0.0372(5) -0.0017(4) 0.0018(5) -0.0210(5)
P1 0.0463(5) 0.0387(5) 0.0309(4) 0.0011(3) -0.0059(4) -0.0123(4)
O1 0.0699(16) 0.0525(14) 0.0283(12) -0.0030(10) -0.0039(11) -0.0136(12)
C1 0.0397(17) 0.0374(17) 0.0376(18) 0.0011(14) -0.0074(14) -0.0068(14)
N1 0.0419(14) 0.0439(15) 0.0413(16) 0.0007(12) -0.0076(12) -0.0151(12)
C2 0.0365(16) 0.0410(17) 0.0365(17) 0.0026(14) -0.0070(13) -0.0110(14)
C3 0.0521(19) 0.0481(19) 0.0397(19) -0.0088(15) -0.0030(15) -0.0163(16)
C4 0.0451(19) 0.055(2) 0.0405(19) -0.0009(16) -0.0009(15) -0.0153(16)
C5 0.0393(17) 0.0450(19) 0.0416(19) 0.0061(15) -0.0081(14) -0.0134(15)
C6 0.0473(18) 0.0389(17) 0.045(2) -0.0027(15) -0.0049(15) -0.0114(15)
C7 0.0383(16) 0.0391(17) 0.0363(17) 0.0025(14) -0.0081(13) -0.0078(14)
C8 0.0478(18) 0.0368(17) 0.0423(19) 0.0003(14) -0.0035(15) -0.0099(15)
C9 0.059(2) 0.0396(19) 0.046(2) -0.0028(16) 0.0042(16) -0.0112(16)
C10 0.071(2) 0.0361(19) 0.053(2) -0.0066(17) 0.0052(19) -0.0113(17)
C11A 0.085(6) 0.050(4) 0.056(5) 0.005(4) -0.012(4) -0.007(4)
C12A 0.079(6) 0.057(5) 0.075(6) -0.016(4) 0.001(5) 0.006(4)
C14A 0.101(6) 0.069(5) 0.044(4) -0.005(4) -0.023(4) -0.011(4)
C15A 0.081(5) 0.058(4) 0.056(5) -0.015(4) -0.023(4) 0.004(4)
C11 0.078(6) 0.065(5) 0.082(6) -0.022(4) 0.010(5) -0.036(5)
C12 0.085(6) 0.072(6) 0.104(7) -0.045(5) 0.003(5) -0.027(5)
C14 0.078(5) 0.073(6) 0.108(7) -0.014(5) 0.034(5) -0.031(5)
C15 0.062(4) 0.065(5) 0.079(5) -0.022(4) 0.010(4) -0.028(4)
C13 0.146(5) 0.058(3) 0.063(3) -0.013(2) 0.033(3) -0.019(3)
C16 0.0425(17) 0.0409(17) 0.0366(18) 0.0003(14) -0.0040(14) -0.0116(14)
C17 0.067(2) 0.079(3) 0.051(2) 0.009(2) -0.0076(19) -0.039(2)
C18 0.061(3) 0.097(3) 0.081(3) 0.006(3) -0.006(2) -0.047(3)
C19 0.051(2) 0.091(3) 0.089(3) -0.003(3) -0.026(2) -0.026(2)
C20 0.070(3) 0.102(4) 0.066(3) 0.019(3) -0.034(2) -0.034(3)
C21 0.047(2) 0.082(3) 0.053(2) 0.020(2) -0.0155(17) -0.030(2)
C22 0.0449(18) 0.0370(17) 0.0388(19) -0.0015(14) -0.0091(15) -0.0149(14)
C23 0.080(3) 0.055(2) 0.057(2) -0.0089(19) -0.031(2) 0.000(2)
C24 0.095(4) 0.065(3) 0.103(4) -0.009(3) -0.056(3) 0.010(3)
C25 0.056(2) 0.048(2) 0.109(4) -0.013(3) -0.008(3) -0.0035(19)
C26 0.084(3) 0.048(2) 0.060(3) -0.013(2) 0.015(2) -0.020(2)
C27 0.071(2) 0.047(2) 0.044(2) 0.0002(17) -0.0065(18) -0.0162(18)

loop_
_atom_type_symbol
_atom_type_description
_atom_type_scat_dispersion_real
_atom_type_scat_dispersion_imag
_atom_type_scat_source
C C 0.0033 0.0016 'International Tables Vol C Tables 4.2.6.8 and 6.1.1.4'
H H 0.0000 0.0000 'International Tables Vol C Tables 4.2.6.8 and 6.1.1.4'
Br Br -0.2901 2.4595 'International Tables Vol C Tables 4.2.6.8 and 6.1.1.4'
N N 0.0061 0.0033 'International Tables Vol C Tables 4.2.6.8 and 6.1.1.4'
O O 0.0106 0.0060 'International Tables Vol C Tables 4.2.6.8 and 6.1.1.4'
P P 0.1023 0.0942 'International Tables Vol C Tables 4.2.6.8 and 6.1.1.4'
S S 0.1246 0.1234 'International Tables Vol C Tables 4.2.6.8 and 6.1.1.4'

loop_
_geom_angle_atom_site_label_1
_geom_angle_atom_site_label_2
_geom_angle_atom_site_label_3
_geom_angle
_geom_angle_site_symmetry_1
_geom_angle_site_symmetry_3
_geom_angle_publ_flag
C1 S1 C8 101.55(15) . . ?
O1 P1 C22 113.19(14) . . ?
O1 P1 C16 113.05(14) . . ?
C22 P1 C16 108.02(15) . . ?
O1 P1 C1 110.28(15) . . ?
C22 P1 C1 105.23(14) . . ?
C16 P1 C1 106.57(14) . . ?
N1 C1 S1 128.5(2) . . ?
N1 C1 P1 119.8(2) . . ?
S1 C1 P1 111.70(17) . . ?
C1 N1 C2 121.1(3) . . ?
C3 C2 C7 120.3(3) . . ?
C3 C2 N1 115.4(3) . . ?
C7 C2 N1 124.3(3) . . ?
C4 C3 C2 121.1(3) . . ?
C4 C3 H3 119.4 . . ?
C2 C3 H3 119.4 . . ?
C5 C4 C3 118.5(3) . . ?
C5 C4 H4 120.8 . . ?
C3 C4 H4 120.8 . . ?
C4 C5 C6 121.8(3) . . ?
C4 C5 Br1 119.9(2) . . ?
C6 C5 Br1 118.2(3) . . ?
C5 C6 C7 120.9(3) . . ?
C5 C6 H6 119.6 . . ?
C7 C6 H6 119.6 . . ?
C2 C7 C6 117.4(3) . . ?
C2 C7 C8 122.9(3) . . ?
C6 C7 C8 119.7(3) . . ?
C9 C8 C7 123.6(3) . . ?
C9 C8 S1 120.1(3) . . ?
C7 C8 S1 116.3(2) . . ?
C8 C9 C10 130.1(3) . . ?
C8 C9 H9 115.0 . . ?
C10 C9 H9 115.0 . . ?
C11A C10 C15A 115.1(5) . . ?
C11 C10 C9 119.8(5) . . ?
C11A C10 C9 123.1(5) . . ?
C15A C10 C9 119.9(4) . . ?
C11 C10 C15 116.8(6) . . ?
C9 C10 C15 119.5(5) . . ?
C10 C11A C12A 122.5(7) . . ?
C10 C11A H11A 118.8 . . ?
C12A C11A H11A 118.8 . . ?
C13 C12A C11A 122.1(8) . . ?
C13 C12A H12A 118.9 . . ?
C11A C12A H12A 118.9 . . ?
C15A C14A C13 117.5(7) . . ?
C15A C14A H14A 121.2 . . ?
C13 C14A H14A 121.2 . . ?
C14A C15A C10 119.8(7) . . ?
C14A C15A H15A 120.1 . . ?
C10 C15A H15A 120.1 . . ?
C10 C11 C12 123.0(8) . . ?
C10 C11 H11 118.5 . . ?
C12 C11 H11 118.5 . . ?
C13 C12 C11 124.4(9) . . ?
C13 C12 H12 117.8 . . ?
C11 C12 H12 117.8 . . ?
C15 C14 C13 118.3(7) . . ?
C15 C14 H14 120.8 . . ?
C13 C14 H14 120.8 . . ?
C14 C15 C10 116.7(7) . . ?
C14 C15 H15 121.7 . . ?
C10 C15 H15 121.7 . . ?
C12A C13 C14A 121.0(6) . . ?
C12 C13 C14 112.5(7) . . ?
C12A C13 H13 119.5 . . ?
C14A C13 H13 119.5 . . ?
C12 C13 H13A 123.8 . . ?
C14 C13 H13A 123.8 . . ?
C17 C16 C21 118.0(3) . . ?
C17 C16 P1 116.7(3) . . ?
C21 C16 P1 125.3(2) . . ?
C18 C17 C16 121.2(4) . . ?
C18 C17 H17 119.4 . . ?
C16 C17 H17 119.4 . . ?
C19 C18 C17 120.1(4) . . ?
C19 C18 H18 119.9 . . ?
C17 C18 H18 119.9 . . ?
C18 C19 C20 119.8(4) . . ?
C18 C19 H19 120.1 . . ?
C20 C19 H19 120.1 . . ?
C19 C20 C21 120.6(4) . . ?
C19 C20 H20 119.7 . . ?
C21 C20 H20 119.7 . . ?
C20 C21 C16 120.3(3) . . ?
C20 C21 H21 119.8 . . ?
C16 C21 H21 119.8 . . ?
C23 C22 C27 119.2(3) . . ?
C23 C22 P1 117.4(3) . . ?
C27 C22 P1 123.4(3) . . ?
C22 C23 C24 120.1(4) . . ?
C22 C23 H23 119.9 . . ?
C24 C23 H23 119.9 . . ?
C25 C24 C23 120.2(4) . . ?
C25 C24 H24 119.9 . . ?
C23 C24 H24 119.9 . . ?
C26 C25 C24 120.0(4) . . ?
C26 C25 H25 120.0 . . ?
C24 C25 H25 120.0 . . ?
C25 C26 C27 120.7(4) . . ?
C25 C26 H26 119.7 . . ?
C27 C26 H26 119.7 . . ?
C26 C27 C22 119.8(4) . . ?
C26 C27 H27 120.1 . . ?
C22 C27 H27 120.1 . . ?

loop_
_geom_bond_atom_site_label_1
_geom_bond_atom_site_label_2
_geom_bond_distance
_geom_bond_site_symmetry_2
_geom_bond_publ_flag
Br1 C5 1.902(3) . ?
S1 C1 1.745(3) . ?
S1 C8 1.767(3) . ?
P1 O1 1.476(2) . ?
P1 C22 1.791(3) . ?
P1 C16 1.795(3) . ?
P1 C1 1.837(3) . ?
C1 N1 1.274(4) . ?
N1 C2 1.410(4) . ?
C2 C3 1.393(4) . ?
C2 C7 1.402(5) . ?
C3 C4 1.379(4) . ?
C3 H3 0.9300 . ?
C4 C5 1.368(5) . ?
C4 H4 0.9300 . ?
C5 C6 1.372(4) . ?
C6 C7 1.402(4) . ?
C6 H6 0.9300 . ?
C7 C8 1.477(4) . ?
C8 C9 1.330(5) . ?
C9 C10 1.474(5) . ?
C9 H9 0.9300 . ?
C10 C11 1.260(9) . ?
C10 C11A 1.357(9) . ?
C10 C15A 1.442(8) . ?
C10 C15 1.483(8) . ?
C11A C12A 1.385(11) . ?
C11A H11A 0.9300 . ?
C12A C13 1.260(10) . ?
C12A H12A 0.9300 . ?
C14A C15A 1.414(11) . ?
C14A C13 1.419(10) . ?
C14A H14A 0.9300 . ?
C15A H15A 0.9300 . ?
C11 C12 1.378(13) . ?
C11 H11 0.9300 . ?
C12 C13 1.277(11) . ?
C12 H12 0.9300 . ?
C14 C15 1.390(12) . ?
C14 C13 1.535(12) . ?
C14 H14 0.9300 . ?
C15 H15 0.9300 . ?
C13 H13 0.9300 . ?
C13 H13A 0.9300 . ?
C16 C17 1.379(4) . ?
C16 C21 1.385(4) . ?
C17 C18 1.376(5) . ?
C17 H17 0.9300 . ?
C18 C19 1.355(6) . ?
C18 H18 0.9300 . ?
C19 C20 1.371(6) . ?
C19 H19 0.9300 . ?
C20 C21 1.373(5) . ?
C20 H20 0.9300 . ?
C21 H21 0.9300 . ?
C22 C23 1.377(5) . ?
C22 C27 1.383(5) . ?
C23 C24 1.383(6) . ?
C23 H23 0.9300 . ?
C24 C25 1.363(6) . ?
C24 H24 0.9300 . ?
C25 C26 1.360(6) . ?
C25 H25 0.9300 . ?
C26 C27 1.378(6) . ?
C26 H26 0.9300 . ?
C27 H27 0.9300 . ?
